data_4127889
loop_
_publ_author_name
'Lysova, Anna A.'
'Samsonenko, Denis G.'
'Dorovatovskii, Pavel V.'
'Lazarenko, Vladimir A.'
'Khrustalev, Victor N.'
'Kovalenko, Konstantin A.'
'Dybtsev, Danil N.'
'Fedin, Vladimir P.'

_publ_section_title
;
 Tuning the Molecular and Cationic Affinity in a Series of Multifunctional
 Metal-Organic Frameworks Based on Dodecanuclear Zn(II) Carboxylate
 Wheels.
;
_journal_issue 43
_journal_name_full 'Journal of the American Chemical Society'
_journal_page_first 17260
_journal_page_last 17269
_journal_paper_doi 10.1021/jacs.9b08322
_journal_volume 141
_journal_year 2019
_chemical_formula_sum 'C33.1 H51.9 N3.7 O15.7 S2 Zn4'
_chemical_formula_weight 1078.48
_space_group_crystal_system trigonal
_space_group_IT_number 166
_space_group_name_Hall '-R 3 2"'
_space_group_name_H-M_alt 'R -3 m :H'
_symmetry_space_group_name_Hall '-R 3 2"'
_symmetry_space_group_name_H-M 'R -3 m :H'
_atom_sites_solution_hydrogens geom
_atom_sites_solution_primary dual
_atom_sites_solution_secondary difmap
_audit_creation_method SHELXL-2018/3
_cell_angle_alpha 90
_cell_angle_beta 90
_cell_angle_gamma 120
_cell_formula_units_Z 9
_cell_length_a 32.0583(8)
_cell_length_b 32.0583(8)
_cell_length_c 11.5030(3)
_cell_measurement_reflns_used 4958
_cell_measurement_temperature 130(2)
_cell_measurement_theta_max 29.38
_cell_measurement_theta_min 3.83
_cell_volume 10238.2(4)
_computing_cell_refinement 'CrysAlisPro 1.171.38.46 (Rigaku OD, 2015)'
_computing_data_collection 'CrysAlisPro 1.171.38.46 (Rigaku OD, 2015)'
_computing_data_reduction 'CrysAlisPro 1.171.38.46 (Rigaku OD, 2015)'
_computing_molecular_graphics 'ShelXle (H\"ubschle, 2011)'
_computing_publication_material 'CIFTAB (Sheldrick, 2015)'
_computing_structure_refinement 'SHELXL-2018 (Sheldrick, 2015)'
_computing_structure_solution 'SHELXT-2018 (Sheldrick, 2015)'
_diffrn_ambient_temperature 130(2)
_diffrn_detector 'CCD plate'
_diffrn_detector_area_resol_mean 10.6168
_diffrn_detector_type AtlasS2
_diffrn_measured_fraction_theta_full 0.996
_diffrn_measured_fraction_theta_max 0.885
_diffrn_measurement_device 'four-circle diffractometer'
_diffrn_measurement_device_type 'New Xcalibur, AtlasS2'
_diffrn_measurement_method '\w scans'
_diffrn_radiation_monochromator graphite
_diffrn_radiation_probe x-ray
_diffrn_radiation_source 'fine-focus sealed tube'
_diffrn_radiation_type MoK\a
_diffrn_radiation_wavelength 0.71073
_diffrn_reflns_av_R_equivalents 0.0154
_diffrn_reflns_av_unetI/netI 0.0154
_diffrn_reflns_Laue_measured_fraction_full 0.996
_diffrn_reflns_Laue_measured_fraction_max 0.885
_diffrn_reflns_limit_h_max 30
_diffrn_reflns_limit_h_min -43
_diffrn_reflns_limit_k_max 42
_diffrn_reflns_limit_k_min -31
_diffrn_reflns_limit_l_max 14
_diffrn_reflns_limit_l_min -15
_diffrn_reflns_number 9837
_diffrn_reflns_point_group_measured_fraction_full 0.996
_diffrn_reflns_point_group_measured_fraction_max 0.885
_diffrn_reflns_theta_full 25.242
_diffrn_reflns_theta_max 29.498
_diffrn_reflns_theta_min 3.363
_diffrn_source 'sealed X-ray tube'
_exptl_absorpt_coefficient_mu 2.242
_exptl_absorpt_correction_T_max 1.00000
_exptl_absorpt_correction_T_min 0.87315
_exptl_absorpt_correction_type multi-scan
_exptl_absorpt_process_details
;
CrysAlisPro 1.171.38.46 (Rigaku Oxford Diffraction, 2015)
Empirical absorption correction using spherical harmonics,
implemented in SCALE3 ABSPACK scaling algorithm.
;
_exptl_crystal_colour colorless
_exptl_crystal_density_diffrn 1.574
_exptl_crystal_description block
_exptl_crystal_F_000 4986
_exptl_crystal_size_max 0.50
_exptl_crystal_size_mid 0.24
_exptl_crystal_size_min 0.20
_refine_diff_density_max 0.430
_refine_diff_density_min -0.369
_refine_diff_density_rms 0.052
_refine_ls_extinction_method none
_refine_ls_goodness_of_fit_ref 1.061
_refine_ls_hydrogen_treatment constr
_refine_ls_matrix_type full
_refine_ls_number_parameters 150
_refine_ls_number_reflns 2954
_refine_ls_number_restraints 56
_refine_ls_restrained_S_all 1.133
_refine_ls_R_factor_all 0.0345
_refine_ls_R_factor_gt 0.0267
_refine_ls_shift/su_max 0.002
_refine_ls_shift/su_mean 0.000
_refine_ls_structure_factor_coef Fsqd
_refine_ls_weighting_details 'w=1/[\s^2^(Fo^2^)+(0.0385P)^2^+9.7248P] where P=(Fo^2^+2Fc^2^)/3'
_refine_ls_weighting_scheme calc
_refine_ls_wR_factor_gt 0.0711
_refine_ls_wR_factor_ref 0.0740
_reflns_Friedel_coverage 0.000
_reflns_number_gt 2505
_reflns_number_total 2954
_reflns_threshold_expression 'I > 2\s(I)'
_cod_data_source_file ja9b08322_si_005.cif
_cod_data_source_block al57e_sq
_cod_original_cell_volume 10238.2(6)
_cod_database_code 4127889
_shelx_shelxl_version_number 2018/3
_shelx_space_group_comment
;
The symmetry employed for this shelxl refinement is uniquely defined
by the following loop, which should always be used as a source of
symmetry information in preference to the above space-group names.
They are only intended as comments.
;
_shelx_estimated_absorpt_t_min 0.400
_shelx_estimated_absorpt_t_max 0.663

loop_
_space_group_symop_operation_xyz
'x, y, z'
'-y, x-y, z'
'-x+y, -x, z'
'y, x, -z'
'x-y, -y, -z'
'-x, -x+y, -z'
'x+2/3, y+1/3, z+1/3'
'-y+2/3, x-y+1/3, z+1/3'
'-x+y+2/3, -x+1/3, z+1/3'
'y+2/3, x+1/3, -z+1/3'
'x-y+2/3, -y+1/3, -z+1/3'
'-x+2/3, -x+y+1/3, -z+1/3'
'x+1/3, y+2/3, z+2/3'
'-y+1/3, x-y+2/3, z+2/3'
'-x+y+1/3, -x+2/3, z+2/3'
'y+1/3, x+2/3, -z+2/3'
'x-y+1/3, -y+2/3, -z+2/3'
'-x+1/3, -x+y+2/3, -z+2/3'
'-x, -y, -z'
'y, -x+y, -z'
'x-y, x, -z'
'-y, -x, z'
'-x+y, y, z'
'x, x-y, z'
'-x+2/3, -y+1/3, -z+1/3'
'y+2/3, -x+y+1/3, -z+1/3'
'x-y+2/3, x+1/3, -z+1/3'
'-y+2/3, -x+1/3, z+1/3'
'-x+y+2/3, y+1/3, z+1/3'
'x+2/3, x-y+1/3, z+1/3'
'-x+1/3, -y+2/3, -z+2/3'
'y+1/3, -x+y+2/3, -z+2/3'
'x-y+1/3, x+2/3, -z+2/3'
'-y+1/3, -x+2/3, z+2/3'
'-x+y+1/3, y+2/3, z+2/3'
'x+1/3, x-y+2/3, z+2/3'

loop_
_atom_site_label
_atom_site_type_symbol
_atom_site_fract_x
_atom_site_fract_y
_atom_site_fract_z
_atom_site_U_iso_or_equiv
_atom_site_adp_type
_atom_site_occupancy
_atom_site_site_symmetry_order
_atom_site_calc_flag
_atom_site_refinement_flags_posn
_atom_site_refinement_flags_adp
_atom_site_refinement_flags_occupancy
_atom_site_disorder_assembly
_atom_site_disorder_group
Zn1 Zn 0.57374(2) 0.78687(2) 0.14009(2) 0.02946(9) Uani 1 2 d S T P . .
Zn2 Zn 0.52872(2) 0.666667 0.166667 0.04635(11) Uani 1 2 d S T P . .
N1 N 0.63176(7) 0.81588(3) 0.25790(16) 0.0322(4) Uani 1 2 d DS TU P . .
C1 C 0.67308(15) 0.8097(2) 0.2142(3) 0.0583(12) Uani 0.5 1 d D U P . .
H1A H 0.682519 0.823373 0.135033 0.070 Uiso 0.5 1 calc R U P . .
H1B H 0.662926 0.775071 0.210648 0.070 Uiso 0.5 1 calc R U P . .
C2 C 0.61681(15) 0.78636(15) 0.3680(3) 0.0633(13) Uani 0.5 1 d D U P . .
H2A H 0.603892 0.751978 0.348528 0.076 Uiso 0.5 1 calc R U P . .
H2B H 0.590931 0.789502 0.406706 0.076 Uiso 0.5 1 calc R U P . .
C3 C 0.64861(18) 0.86462(14) 0.2822(4) 0.0638(13) Uani 0.5 1 d D U P . .
H3A H 0.620985 0.869051 0.301559 0.077 Uiso 0.5 1 calc R U P . .
H3B H 0.664505 0.884093 0.212124 0.077 Uiso 0.5 1 calc R U P . .
O11 O 0.56288(6) 0.65436(5) 0.29186(14) 0.0587(4) Uani 1 1 d . . . . .
O12 O 0.50818(5) 0.57634(5) 0.31247(11) 0.0497(3) Uani 1 1 d . . . . .
C11 C 0.54710(7) 0.61342(6) 0.33564(14) 0.0383(4) Uani 1 1 d . . . . .
C12 C 0.57786(7) 0.60876(6) 0.42459(15) 0.0375(4) Uani 1 1 d . . . . .
C13 C 0.62380(7) 0.64186(7) 0.45718(17) 0.0491(5) Uani 1 1 d . . . . .
H13 H 0.641450 0.673401 0.425581 0.059 Uiso 1 1 calc R U . . .
S1 S 0.55596(2) 0.55596(2) 0.500000 0.03690(14) Uani 1 2 d S T P . .
O1S O 0.52611(5) 0.72293(5) 0.20296(14) 0.0559(4) Uani 1 1 d . U . . .
C1S C 0.48910(10) 0.72226(9) 0.2680(3) 0.0787(8) Uani 1 1 d . U . . .
C2S C 0.46470(19) 0.69031(18) 0.3573(5) 0.0721(13) Uani 0.5 1 d . U P A .
H2S1 H 0.488515 0.697049 0.419742 0.086 Uiso 0.5 1 calc R U P . .
H2S2 H 0.454848 0.657702 0.327483 0.086 Uiso 0.5 1 calc R U P . .
C3S C 0.4201(2) 0.6872(2) 0.4157(6) 0.0931(18) Uani 0.5 1 d D U P . .
C4S C 0.4016(3) 0.6502(3) 0.5151(7) 0.111(3) Uani 0.451(4) 1 d D U P A 1
H4S1 H 0.373281 0.648997 0.550673 0.167 Uiso 0.451(4) 1 calc R U P A 1
H4S2 H 0.392903 0.618373 0.484242 0.167 Uiso 0.451(4) 1 calc R U P A 1
H4S3 H 0.426971 0.659680 0.573787 0.167 Uiso 0.451(4) 1 calc R U P A 1
C4S' C 0.3678(8) 0.657(2) 0.374(5) 0.106(8) Uani 0.049(4) 1 d D U P A 2
H4S4 H 0.346612 0.661876 0.427346 0.159 Uiso 0.049(4) 1 calc R U P A 2
H4S5 H 0.364910 0.667584 0.295767 0.159 Uiso 0.049(4) 1 calc R U P A 2
H4S6 H 0.358453 0.623085 0.372471 0.159 Uiso 0.049(4) 1 calc R U P A 2

loop_
_atom_site_aniso_label
_atom_site_aniso_U_11
_atom_site_aniso_U_22
_atom_site_aniso_U_33
_atom_site_aniso_U_23
_atom_site_aniso_U_13
_atom_site_aniso_U_12
Zn1 0.02845(14) 0.02923(12) 0.03046(14) 0.00054(5) 0.00108(10) 0.01422(7)
Zn2 0.04104(14) 0.03277(16) 0.0625(2) 0.01899(14) 0.00949(7) 0.01638(8)
N1 0.0281(9) 0.0341(7) 0.0324(9) 0.0011(4) 0.0021(7) 0.0141(5)
C1 0.047(2) 0.104(4) 0.043(2) -0.022(2) -0.0125(18) 0.051(2)
C2 0.047(2) 0.064(3) 0.0331(17) 0.0091(17) -0.0118(16) -0.0070(19)
C3 0.063(3) 0.036(2) 0.098(4) -0.019(2) -0.047(3) 0.029(2)
O11 0.0561(9) 0.0424(8) 0.0661(9) 0.0189(7) -0.0042(7) 0.0160(7)
O12 0.0567(9) 0.0388(7) 0.0451(7) 0.0015(6) -0.0158(6) 0.0176(6)
C11 0.0431(10) 0.0363(9) 0.0327(8) 0.0017(7) 0.0036(7) 0.0178(8)
C12 0.0412(9) 0.0318(8) 0.0326(8) 0.0025(7) 0.0032(7) 0.0131(7)
C13 0.0437(11) 0.0344(9) 0.0510(10) 0.0066(8) 0.0000(9) 0.0059(8)
S1 0.0326(2) 0.0326(2) 0.0344(3) 0.00341(12) -0.00341(12) 0.0079(2)
O1S 0.0471(8) 0.0362(7) 0.0827(10) 0.0201(7) 0.0279(7) 0.0196(6)
C1S 0.0722(16) 0.0468(12) 0.1051(19) 0.0119(13) 0.0555(15) 0.0208(11)
C2S 0.064(3) 0.047(2) 0.102(3) 0.023(2) 0.039(3) 0.026(2)
C3S 0.073(3) 0.081(3) 0.112(4) 0.032(3) 0.052(3) 0.029(3)
C4S 0.093(5) 0.099(5) 0.119(6) 0.043(4) 0.060(5) 0.032(4)
C4S' 0.087(10) 0.088(10) 0.116(11) 0.024(10) 0.044(10) 0.023(10)

loop_
_atom_type_symbol
_atom_type_description
_atom_type_scat_dispersion_real
_atom_type_scat_dispersion_imag
_atom_type_scat_source
C C 0.0033 0.0016 'International Tables Vol C Tables 4.2.6.8 and 6.1.1.4'
H H 0.0000 0.0000 'International Tables Vol C Tables 4.2.6.8 and 6.1.1.4'
N N 0.0061 0.0033 'International Tables Vol C Tables 4.2.6.8 and 6.1.1.4'
O O 0.0106 0.0060 'International Tables Vol C Tables 4.2.6.8 and 6.1.1.4'
S S 0.1246 0.1234 'International Tables Vol C Tables 4.2.6.8 and 6.1.1.4'
Zn Zn 0.2839 1.4301 'International Tables Vol C Tables 4.2.6.8 and 6.1.1.4'

loop_
_geom_angle_atom_site_label_1
_geom_angle_atom_site_label_2
_geom_angle_atom_site_label_3
_geom_angle
_geom_angle_site_symmetry_1
_geom_angle_site_symmetry_3
O12 Zn1 N1 100.04(6) 27 .
O12 Zn1 N1 100.04(6) 11_565 .
O12 Zn1 O12 82.89(8) 11_565 27
O1S Zn1 N1 106.01(6) . .
O1S Zn1 N1 106.01(6) 24_565 .
O1S Zn1 O12 92.23(6) 24_565 27
O1S Zn1 O12 92.24(6) . 11_565
O1S Zn1 O12 153.95(7) . 27
O1S Zn1 O12 153.95(7) 24_565 11_565
O1S Zn1 O1S 80.95(8) 24_565 .
O11 Zn2 O11 97.74(10) 11_565 .
O1S Zn2 O11 111.13(6) . 11_565
O1S Zn2 O11 108.92(7) . .
O1S Zn2 O11 108.92(7) 11_565 11_565
O1S Zn2 O11 111.13(6) 11_565 .
O1S Zn2 O1S 117.27(9) 11_565 .
C1 N1 Zn1 111.40(17) . .
C1 N1 Zn1 111.40(17) 24_565 .
C1 N1 C1 68.9(4) 24_565 .
C2 N1 Zn1 109.27(17) . .
C2 N1 Zn1 109.27(17) 24_565 .
C2 N1 C1 138.6(2) . 24_565
C2 N1 C1 138.6(2) 24_565 .
C2 N1 C1 102.7(3) . .
C2 N1 C1 102.7(3) 24_565 24_565
C2 N1 C2 55.9(4) 24_565 .
C3 N1 Zn1 112.54(15) . .
C3 N1 Zn1 112.54(15) 24_565 .
C3 N1 C1 45.0(3) . 24_565
C3 N1 C1 45.0(3) 24_565 .
C3 N1 C1 109.6(4) . .
C3 N1 C1 109.6(4) 24_565 24_565
C3 N1 C2 59.5(3) . 24_565
C3 N1 C2 59.5(3) 24_565 .
C3 N1 C2 110.9(3) . .
C3 N1 C2 110.9(3) 24_565 24_565
C3 N1 C3 134.3(3) . 24_565
N1 C1 H1A 109.9 . .
N1 C1 H1B 109.9 . .
N1 C1 C2 108.9(3) . 18_655
N1 C1 H3B 109.7(5) . 24_565
H1A C1 H1B 108.3 . .
H1A C1 H3B 109.0 . 24_565
H1B C1 H3B 0.7 . 24_565
C2 C1 H1A 109.9 18_655 .
C2 C1 H1B 109.9 18_655 .
C2 C1 H3B 109.4(4) 18_655 24_565
N1 C2 C1 110.9(3) . 18_655
N1 C2 H2A 109.5 . .
N1 C2 H2B 109.5 . .
C1 C2 H2A 109.5 18_655 .
C1 C2 H2B 109.5 18_655 .
H2A C2 H2B 108.0 . .
N1 C3 C3 111.58(18) . 18_655
N1 C3 H3A 109.3 . .
N1 C3 H3B 109.3 . .
C3 C3 H3A 109.3 18_655 .
C3 C3 H3B 109.3 18_655 .
H3A C3 H3B 108.0 . .
C11 O11 Zn2 122.11(13) . .
C11 O12 Zn1 143.42(12) . 26_455
O11 C11 C12 116.33(16) . .
O12 C11 O11 126.86(17) . .
O12 C11 C12 116.81(15) . .
C11 C12 S1 119.11(13) . .
C13 C12 C11 128.64(16) . .
C13 C12 S1 112.26(14) . .
C12 C13 C13 112.20(11) . 4_556
C12 C13 H13 123.9 . .
C13 C13 H13 123.9 4_556 .
C12 S1 C12 91.07(13) 4_556 .
Zn2 O1S Zn1 121.78(7) . .
C1S O1S Zn1 114.94(13) . .
C1S O1S Zn2 123.12(13) . .
O1S C1S C1S 114.21(12) . 24_565
C2S C1S O1S 124.9(3) . .
C2S C1S C1S 117.2(2) . 24_565
C1S C2S H2S1 106.7 . .
C1S C2S H2S2 106.7 . .
C1S C2S C3S 122.4(4) . .
H2S1 C2S H2S2 106.6 . .
C3S C2S H2S1 106.7 . .
C3S C2S H2S2 106.7 . .
C2S C3S C4S 111.2(6) . .
C2S C3S H4S6 107(2) . 22_665
C4S C3S H4S6 71.6(17) . 22_665
C4S' C3S C2S 126(2) . .
C4S' C3S H4S6 26.4(3) . 22_665
C3S C4S H4S1 109.5 . .
C3S C4S H4S2 109.5 . .
C3S C4S H4S3 109.5 . .
H4S1 C4S H4S2 109.5 . .
H4S1 C4S H4S3 109.5 . .
H4S2 C4S H4S3 109.5 . .
C3S C4S' C4S' 85(2) . 24_565
C3S C4S' H4S4 109.5 . .
C3S C4S' H4S5 109.5 . .
C3S C4S' H4S6 75(4) . 22_665
C3S C4S' H4S6 109.5 . .
C4S' C4S' H4S4 60.1 24_565 .
C4S' C4S' H4S5 67.3 24_565 .
C4S' C4S' H4S6 159(6) 24_565 22_665
C4S' C4S' H4S6 164.6 24_565 .
H4S4 C4S' H4S5 109.5 . .
H4S4 C4S' H4S6 109.5 . .
H4S4 C4S' H4S6 134.3 . 22_665
H4S5 C4S' H4S6 109.5 . .
H4S5 C4S' H4S6 111.4 . 22_665
H4S6 C4S' H4S6 36.7 . 22_665

loop_
_geom_bond_atom_site_label_1
_geom_bond_atom_site_label_2
_geom_bond_distance
_geom_bond_site_symmetry_2
_geom_bond_publ_flag
Zn1 N1 2.1050(19) . yes
Zn1 O12 2.0466(13) 11_565 yes
Zn1 O12 2.0468(13) 27 ?
Zn1 O1S 1.9814(13) . yes
Zn1 O1S 1.9814(13) 24_565 ?
Zn2 O11 1.9650(14) . yes
Zn2 O11 1.9650(14) 11_565 ?
Zn2 O1S 1.8936(14) 11_565 ?
Zn2 O1S 1.8937(14) . yes
N1 C1 1.519(4) . ?
N1 C1 1.519(4) 24_565 ?
N1 C2 1.509(4) . ?
N1 C2 1.509(4) 24_565 ?
N1 C3 1.403(4) . ?
N1 C3 1.403(4) 24_565 ?
C1 H1A 0.9900 . ?
C1 H1B 0.9900 . ?
C1 C2 1.556(5) 18_655 ?
C1 H3B 0.837(6) 24_565 ?
C2 H2A 0.9900 . ?
C2 H2B 0.9900 . ?
C3 C3 1.546(6) 18_655 ?
C3 H3A 0.9900 . ?
C3 H3B 0.9900 . ?
O11 C11 1.252(2) . ?
O12 C11 1.248(2) . ?
C11 C12 1.479(2) . ?
C12 C13 1.369(3) . ?
C12 S1 1.7094(17) . ?
C13 C13 1.406(4) 4_556 ?
C13 H13 0.9500 . ?
O1S C1S 1.394(3) . ?
C1S C1S 1.429(5) 24_565 ?
C1S C2S 1.384(5) . ?
C2S H2S1 0.9900 . ?
C2S H2S2 0.9900 . ?
C2S C3S 1.536(7) . ?
C3S C4S 1.537(8) . ?
C3S C4S' 1.535(13) . ?
C3S H4S6 1.51(4) 22_665 ?
C4S H4S1 0.9800 . ?
C4S H4S2 0.9800 . ?
C4S H4S3 0.9800 . ?
C4S' C4S' 1.71(13) 24_565 ?
C4S' H4S4 0.9800 . ?
C4S' H4S5 0.9800 . ?
C4S' H4S6 0.697(10) 22_665 ?
C4S' H4S6 0.9800 . ?
